data_2020954
loop_
_publ_author_name
'Sagar, Belakavadi K.'
'Yathirajan, Hemmige S.'
'Rathore, Ravindranath S.'
'Glidewell, Christopher'

_publ_section_title
;
 Synthesis and structures of six closely related
 <i>N</i>-[3-(2-chlorobenzoyl)-5-ethylthiophen-2-yl]arylamides, together
 with an isolated reaction intermediate: order <i>versus</i> disorder,
 molecular conformations and hydrogen bonding in zero, one and two
 dimensions
;
_journal_coeditor_code SK3680
_journal_issue 2
_journal_name_full 'Acta Crystallographica Section C'
_journal_page_first
;
;
_journal_paper_doi 10.1107/S2053229618000657
_journal_volume 74
_journal_year 2018
_chemical_formula_iupac 'C20 H14 Cl F2 N O2 S'
_chemical_formula_moiety 'C20 H14 Cl F2 N O2 S'
_chemical_formula_sum 'C20 H14 Cl F2 N O2 S'
_chemical_formula_weight 405.83
_chemical_name_systematic
;
<i>N</i>-[3-(2-Chlorobenzoyl)-5-ethylthiophen-2-yl]-2,6-difluorobenzamide
;
_space_group_crystal_system monoclinic
_space_group_IT_number 15
_space_group_name_Hall '-C 2yc'
_space_group_name_H-M_alt 'C 1 2/c 1'
_symmetry_space_group_name_Hall '-C 2yc'
_symmetry_space_group_name_H-M 'C 1 2/c 1'
_atom_sites_solution_hydrogens geom
_audit_creation_method SHELXL-2014
_cell_angle_alpha 90
_cell_angle_beta 92.1050(10)
_cell_angle_gamma 90
_cell_formula_units_Z 16
_cell_length_a 58.0164(10)
_cell_length_b 7.8002(2)
_cell_length_c 16.1365(3)
_cell_measurement_reflns_used 6468
_cell_measurement_temperature 294(2)
_cell_measurement_theta_max 66.726
_cell_measurement_theta_min 3.049
_cell_volume 7297.5(3)
_computing_cell_refinement
;
APEX2 (Bruker, 2012)
;
_computing_data_collection
;
APEX2 (Bruker, 2012)
;
_computing_data_reduction
;
SAINT (Bruker, 2012)
;
_computing_molecular_graphics
;
PLATON (Spek, 2009)
;
_computing_publication_material
;
SHELXL2014 (Sheldrick, 2015) and PLATON (Spek, 2009)
;
_computing_structure_refinement
;
SHELXL2014 (Sheldrick, 2015)
;
_computing_structure_solution
;
SHELXS86 (Sheldrick, 2008)
;
_diffrn_ambient_temperature 294(2)
_diffrn_measured_fraction_theta_full 0.978
_diffrn_measured_fraction_theta_max 0.997
_diffrn_measurement_device_type 'Bruker Kappa APEXII'
_diffrn_measurement_method '\f and \w scans'
_diffrn_radiation_type CuK\a
_diffrn_radiation_wavelength 1.54178
_diffrn_reflns_av_R_equivalents 0.1086
_diffrn_reflns_limit_h_max 66
_diffrn_reflns_limit_h_min -68
_diffrn_reflns_limit_k_max 9
_diffrn_reflns_limit_k_min -8
_diffrn_reflns_limit_l_max 19
_diffrn_reflns_limit_l_min -19
_diffrn_reflns_number 42600
_diffrn_reflns_theta_full 67.679
_diffrn_reflns_theta_max 66.726
_diffrn_reflns_theta_min 3.049
_diffrn_standards_decay_% 0
_diffrn_standards_interval_count 0
_diffrn_standards_interval_time 0
_diffrn_standards_number 0
_exptl_absorpt_coefficient_mu 3.244
_exptl_absorpt_correction_T_max 0.753
_exptl_absorpt_correction_T_min 0.601
_exptl_absorpt_correction_type multi-scan
_exptl_absorpt_process_details
;
(SADABS; Bruker, 2012)
;
_exptl_crystal_colour green
_exptl_crystal_density_diffrn 1.478
_exptl_crystal_description block
_exptl_crystal_F_000 3328
_exptl_crystal_size_max 0.150
_exptl_crystal_size_mid 0.150
_exptl_crystal_size_min 0.100
_refine_diff_density_max 0.354
_refine_diff_density_min -0.432
_refine_ls_extinction_method none
_refine_ls_goodness_of_fit_ref 1.028
_refine_ls_hydrogen_treatment constr
_refine_ls_matrix_type full
_refine_ls_number_parameters 572
_refine_ls_number_reflns 6468
_refine_ls_number_restraints 70
_refine_ls_restrained_S_all 1.022
_refine_ls_R_factor_all 0.1190
_refine_ls_R_factor_gt 0.0659
_refine_ls_shift/su_max 0.001
_refine_ls_shift/su_mean 0.000
_refine_ls_structure_factor_coef Fsqd
_refine_ls_weighting_details 'w=1/[\s^2^(Fo^2^)+(0.0617P)^2^+13.9466P] where P=(Fo^2^+2Fc^2^)/3'
_refine_ls_weighting_scheme calc
_refine_ls_wR_factor_gt 0.1349
_refine_ls_wR_factor_ref 0.1587
_reflns_number_gt 3979
_reflns_number_total 6468
_reflns_threshold_expression 'I > 2\s(I)'
_cod_data_source_file sk3680sup1.cif
_cod_data_source_block VI
_cod_database_code 2020954
_shelx_space_group_comment
;
The symmetry employed for this shelxl refinement is uniquely defined
by the following loop, which should always be used as a source of
symmetry information in preference to the above space-group names.
They are only intended as comments.
;
_shelx_estimated_absorpt_t_min 0.642
_shelx_estimated_absorpt_t_max 0.737
_shelxl_version_number 2.014

loop_
_space_group_symop_operation_xyz
'x, y, z'
'-x, y, -z+1/2'
'x+1/2, y+1/2, z'
'-x+1/2, y+1/2, -z+1/2'
'-x, -y, -z'
'x, -y, z-1/2'
'-x+1/2, -y+1/2, -z'
'x+1/2, -y+1/2, z-1/2'

loop_
_atom_site_type_symbol
_atom_site_label
_atom_site_fract_x
_atom_site_fract_y
_atom_site_fract_z
_atom_site_U_iso_or_equiv
_atom_site_adp_type
_atom_site_calc_flag
_atom_site_occupancy
_atom_site_disorder_assembly
_atom_site_disorder_group
C C11 0.62024(6) 0.3614(5) 0.6424(2) 0.0425(10) Uani d 1 . .
O O11 0.61145(4) 0.3990(4) 0.70712(17) 0.0629(9) Uani d 1 . .
N N11 0.64277(5) 0.3177(5) 0.63965(18) 0.0474(9) Uani d 1 . .
H H11 0.6482 0.2985 0.5917 0.057 Uiso calc 1 . .
C C111 0.60684(6) 0.3554(5) 0.5617(2) 0.0420(9) Uani d 1 . .
C C112 0.58473(7) 0.2861(6) 0.5570(2) 0.0489(10) Uani d 1 . .
F F112 0.57624(4) 0.2166(4) 0.62578(16) 0.0782(9) Uani d 1 . .
C C113 0.57151(7) 0.2797(6) 0.4849(3) 0.0615(13) Uani d 1 . .
H H113 0.5569 0.2302 0.4841 0.074 Uiso calc 1 . .
C C114 0.58006(7) 0.3469(6) 0.4143(3) 0.0614(13) Uani d 1 . .
H H114 0.5711 0.3443 0.3652 0.074 Uiso calc 1 . .
C C115 0.60171(7) 0.4184(6) 0.4149(3) 0.0585(12) Uani d 1 . .
H H115 0.6076 0.4648 0.3669 0.070 Uiso calc 1 . .
C C116 0.61442(6) 0.4194(6) 0.4880(3) 0.0502(11) Uani d 1 . .
F F116 0.63565(4) 0.4904(4) 0.48860(16) 0.0785(9) Uani d 1 . .
S S121 0.64917(2) 0.32607(15) 0.80796(6) 0.0471(3) Uani d 1 . .
C C122 0.65768(6) 0.3016(5) 0.7079(2) 0.0396(9) Uani d 1 . .
C C123 0.68075(6) 0.2583(5) 0.7043(2) 0.0407(9) Uani d 1 . .
C C124 0.69108(6) 0.2443(5) 0.7861(2) 0.0424(10) Uani d 1 . .
H H124 0.7065 0.2159 0.7961 0.051 Uiso calc 1 . .
C C125 0.67654(6) 0.2759(6) 0.8468(2) 0.0456(10) Uani d 1 . .
C C126 0.68120(7) 0.2728(7) 0.9397(2) 0.0628(13) Uani d 1 . .
H H12A 0.6829 0.3896 0.9596 0.075 Uiso calc 1 . .
H H12B 0.6680 0.2230 0.9660 0.075 Uiso calc 1 . .
C C127 0.70239(8) 0.1727(7) 0.9648(3) 0.0711(14) Uani d 1 . .
H H12C 0.7157 0.2284 0.9438 0.107 Uiso calc 1 . .
H H12D 0.7012 0.0589 0.9424 0.107 Uiso calc 1 . .
H H12E 0.7038 0.1668 1.0242 0.107 Uiso calc 1 . .
C C137 0.69234(6) 0.2357(6) 0.6271(2) 0.0470(10) Uani d 1 . .
O O137 0.68288(5) 0.2540(5) 0.55904(16) 0.0701(10) Uani d 1 . .
C C131 0.71751(7) 0.1829(6) 0.6344(2) 0.0480(11) Uani d 1 . .
C C132 0.73497(8) 0.2898(6) 0.6141(3) 0.0636(13) Uani d 1 . .
Cl Cl12 0.72898(3) 0.5018(2) 0.58879(12) 0.1114(6) Uani d 1 . .
C C133 0.75778(7) 0.2361(8) 0.6161(3) 0.0778(16) Uani d 1 . .
H H133 0.7695 0.3119 0.6030 0.093 Uiso calc 1 . .
C C134 0.76281(8) 0.0730(7) 0.6371(3) 0.0754(15) Uani d 1 . .
H H134 0.7779 0.0342 0.6355 0.090 Uiso calc 1 . .
C C135 0.74558(9) -0.0378(7) 0.6612(3) 0.0765(15) Uani d 1 . .
H H135 0.7494 -0.1485 0.6782 0.092 Uiso calc 1 . .
C C136 0.72347(7) 0.0126(7) 0.6604(3) 0.0575(12) Uani d 1 . .
H H136 0.7121 -0.0627 0.6767 0.069 Uiso calc 1 . .
C C21 0.63105(7) 0.8579(9) 0.6285(3) 0.0422(10) Uani d 0.916(3) A -1
O O21 0.63979(5) 0.9189(5) 0.5677(3) 0.0560(12) Uani d 0.916(3) A -1
N N21 0.60841(8) 0.8128(11) 0.6287(3) 0.0473(15) Uani d 0.916(3) A -1
H H21 0.6030 0.7771 0.6745 0.057 Uiso calc 0.916(3) A -1
C C211 0.64465(7) 0.8237(11) 0.7074(3) 0.0404(11) Uani d 0.916(3) A -1
C C212 0.66623(10) 0.7482(11) 0.7052(3) 0.0452(15) Uani d 0.916(3) A -1
F F212 0.67381(7) 0.6941(5) 0.6325(2) 0.0700(15) Uani d 0.916(3) A -1
C C213 0.67994(12) 0.7200(14) 0.7750(3) 0.052(2) Uani d 0.916(3) A -1
H H213 0.6943 0.6684 0.7712 0.062 Uiso calc 0.916(3) A -1
C C214 0.67207(14) 0.7691(19) 0.8504(3) 0.058(2) Uani d 0.916(3) A -1
H H214 0.6811 0.7490 0.8982 0.069 Uiso calc 0.916(3) A -1
C C215 0.65095(11) 0.848(2) 0.8566(3) 0.0600(15) Uani d 0.916(3) A -1
H H215 0.6457 0.8843 0.9075 0.072 Uiso calc 0.916(3) A -1
C C216 0.63786(8) 0.8702(12) 0.7846(3) 0.0513(13) Uani d 0.916(3) A -1
F F216 0.61691(5) 0.9467(8) 0.7899(3) 0.0806(16) Uani d 0.916(3) A -1
S S221 0.60210(3) 0.8752(3) 0.46262(13) 0.0489(4) Uani d 0.916(3) A -1
C C222 0.59333(8) 0.8206(13) 0.5594(3) 0.0420(11) Uani d 0.916(3) A -1
C C223 0.57043(7) 0.7760(14) 0.5602(3) 0.0444(11) Uani d 0.916(3) A -1
C C224 0.56012(7) 0.7857(9) 0.4785(2) 0.0471(14) Uani d 0.916(3) A -1
H H224 0.5447 0.7589 0.4667 0.056 Uiso calc 0.916(3) A -1
C C225 0.57460(7) 0.8368(7) 0.4200(2) 0.0500(13) Uani d 0.916(3) A -1
C C226 0.57012(8) 0.8649(9) 0.3285(3) 0.0736(18) Uani d 0.916(3) A -1
H H22A 0.5752 0.9796 0.3145 0.088 Uiso calc 0.916(3) A -1
H H22B 0.5794 0.7845 0.2983 0.088 Uiso calc 0.916(3) A -1
C C227 0.54616(10) 0.8451(12) 0.3008(3) 0.111(3) Uani d 0.916(3) A -1
H H22C 0.5366 0.9150 0.3344 0.166 Uiso calc 0.916(3) A -1
H H22D 0.5417 0.7272 0.3059 0.166 Uiso calc 0.916(3) A -1
H H22E 0.5444 0.8801 0.2439 0.166 Uiso calc 0.916(3) A -1
C C237 0.55882(7) 0.7266(7) 0.6341(3) 0.0490(11) Uani d 0.916(3) A -1
O O237 0.56891(13) 0.712(3) 0.7020(3) 0.0730(11) Uani d 0.916(3) A -1
C C231 0.53372(8) 0.6783(6) 0.6271(3) 0.0488(12) Uani d 0.916(3) A -1
C C232 0.51612(7) 0.7917(6) 0.6099(3) 0.0512(13) Uani d 0.916(3) A -1
Cl Cl22 0.52193(2) 1.0065(2) 0.59302(11) 0.0765(5) Uani d 0.916(3) A -1
C C233 0.49327(8) 0.7397(8) 0.6065(4) 0.0714(18) Uani d 0.916(3) A -1
H H233 0.4816 0.8192 0.5960 0.086 Uiso calc 0.916(3) A -1
C C234 0.48803(10) 0.5731(9) 0.6185(6) 0.097(3) Uani d 0.916(3) A -1
H H234 0.4727 0.5373 0.6149 0.116 Uiso calc 0.916(3) A -1
C C235 0.50504(11) 0.4573(9) 0.6360(15) 0.112(3) Uani d 0.916(3) A -1
H H235 0.5013 0.3432 0.6456 0.134 Uiso calc 0.916(3) A -1
C C236 0.52772(10) 0.5089(8) 0.6395(10) 0.085(2) Uani d 0.916(3) A -1
H H236 0.5393 0.4283 0.6504 0.102 Uiso calc 0.916(3) A -1
C C31 0.6279(5) 0.862(9) 0.629(2) 0.0422(10) Uani d 0.084(3) A -2
O O31 0.6340(7) 0.957(7) 0.574(3) 0.0560(12) Uani d 0.084(3) A -2
N N31 0.6070(6) 0.784(13) 0.627(3) 0.0473(15) Uani d 0.084(3) A -2
H H31 0.6038 0.7172 0.6670 0.057 Uiso calc 0.084(3) A -2
C C311 0.6419(5) 0.841(11) 0.7086(19) 0.0404(11) Uani d 0.084(3) A -2
C C312 0.6643(8) 0.779(14) 0.707(2) 0.0452(15) Uani d 0.084(3) A -2
F F312 0.6739(9) 0.757(9) 0.634(3) 0.0700(15) Uani d 0.084(3) A -2
C C313 0.6779(11) 0.76(2) 0.778(3) 0.052(2) Uani d 0.084(3) A -2
H H313 0.6929 0.7168 0.7747 0.062 Uiso calc 0.084(3) A -2
C C314 0.6691(13) 0.80(2) 0.853(2) 0.058(2) Uani d 0.084(3) A -2
H H314 0.6785 0.7910 0.9008 0.069 Uiso calc 0.084(3) A -2
C C315 0.6465(13) 0.85(3) 0.859(2) 0.0600(15) Uani d 0.084(3) A -2
H H315 0.6402 0.8709 0.9098 0.072 Uiso calc 0.084(3) A -2
C C316 0.6338(7) 0.872(15) 0.786(2) 0.0600(15) Uani d 0.084(3) A -2
F F316 0.6110(6) 0.910(11) 0.791(3) 0.0806(16) Uani d 0.084(3) A -2
S S321 0.5965(4) 0.889(4) 0.4680(16) 0.0489(4) Uani d 0.084(3) A -2
C C322 0.5904(5) 0.804(15) 0.563(3) 0.0420(11) Uani d 0.084(3) A -2
C C323 0.5673(5) 0.772(15) 0.570(3) 0.0444(11) Uani d 0.084(3) A -2
C C324 0.5550(4) 0.802(11) 0.493(2) 0.0471(14) Uani d 0.084(3) A -2
H H324 0.5392 0.7823 0.4859 0.056 Uiso calc 0.084(3) A -2
C C325 0.5681(5) 0.862(7) 0.4326(15) 0.0500(13) Uani d 0.084(3) A -2
C C326 0.5625(7) 0.878(7) 0.3409(17) 0.0736(18) Uani d 0.084(3) A -2
H H32A 0.5490 0.9499 0.3328 0.088 Uiso calc 0.084(3) A -2
H H32B 0.5753 0.9340 0.3148 0.088 Uiso calc 0.084(3) A -2
C C327 0.5581(13) 0.715(9) 0.300(3) 0.111(3) Uani d 0.084(3) A -2
H H32C 0.5524 0.7350 0.2438 0.166 Uiso calc 0.084(3) A -2
H H32D 0.5469 0.6510 0.3291 0.166 Uiso calc 0.084(3) A -2
H H32E 0.5722 0.6503 0.2983 0.166 Uiso calc 0.084(3) A -2
C C337 0.5576(4) 0.704(4) 0.645(2) 0.0490(11) Uani d 0.084(3) A -2
O O337 0.5681(14) 0.70(3) 0.712(3) 0.0730(11) Uani d 0.084(3) A -2
C C331 0.5326(5) 0.652(2) 0.642(3) 0.0488(12) Uani d 0.084(3) A -2
C C332 0.5145(4) 0.766(2) 0.643(3) 0.0512(13) Uani d 0.084(3) A -2
Cl Cl32 0.5198(3) 0.9818(19) 0.6615(13) 0.0765(5) Uani d 0.084(3) A -2
C C333 0.4919(4) 0.710(3) 0.644(4) 0.0714(18) Uani d 0.084(3) A -2
H H333 0.4799 0.7891 0.6475 0.086 Uiso calc 0.084(3) A -2
C C334 0.4872(6) 0.541(4) 0.641(9) 0.097(3) Uani d 0.084(3) A -2
H H334 0.4720 0.5033 0.6376 0.116 Uiso calc 0.084(3) A -2
C C335 0.5047(8) 0.425(3) 0.643(18) 0.112(3) Uani d 0.084(3) A -2
H H335 0.5014 0.3078 0.6409 0.134 Uiso calc 0.084(3) A -2
C C336 0.5272(7) 0.480(3) 0.648(13) 0.085(2) Uani d 0.084(3) A -2
H H336 0.5390 0.4004 0.6561 0.102 Uiso calc 0.084(3) A -2

loop_
_atom_site_aniso_label
_atom_site_aniso_U_11
_atom_site_aniso_U_22
_atom_site_aniso_U_33
_atom_site_aniso_U_12
_atom_site_aniso_U_13
_atom_site_aniso_U_23
C11 0.031(2) 0.052(3) 0.044(2) 0.0019(18) 0.0009(17) -0.0024(19)
O11 0.0433(16) 0.094(3) 0.0514(17) 0.0078(16) 0.0052(13) -0.0090(17)
N11 0.0327(17) 0.073(3) 0.0367(16) 0.0038(16) 0.0006(13) -0.0050(16)
C111 0.033(2) 0.046(3) 0.046(2) 0.0029(17) 0.0002(17) -0.0033(19)
C112 0.040(2) 0.060(3) 0.047(2) 0.000(2) 0.0017(18) 0.003(2)
F112 0.0516(15) 0.115(2) 0.0684(17) -0.0265(15) 0.0043(13) 0.0145(16)
C113 0.037(2) 0.080(4) 0.067(3) -0.004(2) -0.007(2) -0.006(3)
C114 0.053(3) 0.079(4) 0.051(3) 0.015(2) -0.017(2) -0.004(2)
C115 0.046(3) 0.081(4) 0.048(2) 0.005(2) -0.002(2) 0.005(2)
C116 0.034(2) 0.060(3) 0.057(3) -0.0057(19) -0.0027(19) 0.003(2)
F116 0.0486(14) 0.119(3) 0.0671(16) -0.0282(15) -0.0029(12) 0.0277(16)
S121 0.0398(5) 0.0651(8) 0.0367(5) 0.0007(5) 0.0064(4) -0.0035(5)
C122 0.036(2) 0.049(3) 0.0334(18) -0.0019(18) -0.0012(15) -0.0015(17)
C123 0.035(2) 0.053(3) 0.0338(18) -0.0017(17) 0.0026(15) -0.0039(18)
C124 0.036(2) 0.053(3) 0.0379(19) 0.0023(18) -0.0025(16) -0.0036(18)
C125 0.043(2) 0.061(3) 0.0321(18) 0.0013(19) -0.0022(16) 0.0027(19)
C126 0.060(3) 0.096(4) 0.033(2) 0.007(3) 0.0049(19) -0.002(2)
C127 0.091(4) 0.078(4) 0.043(2) 0.008(3) -0.013(2) 0.002(2)
C137 0.037(2) 0.070(3) 0.0337(19) 0.0052(19) 0.0007(16) -0.006(2)
O137 0.0469(17) 0.131(3) 0.0322(14) 0.0169(18) -0.0028(12) -0.0050(17)
C131 0.040(2) 0.071(3) 0.0329(19) 0.000(2) 0.0050(17) -0.015(2)
C132 0.053(3) 0.065(4) 0.072(3) 0.006(2) 0.001(2) -0.006(3)
Cl12 0.0925(11) 0.0792(12) 0.1628(17) 0.0073(9) 0.0097(10) 0.0280(11)
C133 0.034(3) 0.087(5) 0.113(4) 0.003(2) 0.004(3) -0.010(3)
C134 0.047(3) 0.076(4) 0.102(4) 0.011(3) -0.009(3) -0.024(3)
C135 0.075(4) 0.066(4) 0.088(4) 0.009(3) -0.019(3) -0.008(3)
C136 0.038(2) 0.073(4) 0.061(3) -0.001(2) -0.003(2) -0.018(2)
C21 0.038(2) 0.042(3) 0.046(2) 0.003(2) 0.0000(18) 0.0006(19)
O21 0.040(2) 0.077(3) 0.0511(18) -0.0001(18) 0.0032(17) 0.0132(19)
N21 0.0347(19) 0.065(4) 0.0423(18) -0.0035(17) -0.0001(14) 0.009(2)
C211 0.033(2) 0.044(3) 0.044(2) -0.003(2) -0.0016(17) -0.0009(18)
C212 0.037(2) 0.053(5) 0.045(2) 0.000(2) 0.0047(18) 0.002(2)
F212 0.0557(15) 0.100(4) 0.0553(15) 0.027(2) 0.0127(12) 0.001(2)
C213 0.039(3) 0.057(7) 0.060(3) 0.004(2) -0.004(2) 0.006(3)
C214 0.054(3) 0.063(7) 0.055(3) -0.011(3) -0.017(2) 0.006(2)
C215 0.055(4) 0.081(4) 0.044(2) -0.008(5) -0.001(2) -0.013(2)
C216 0.037(3) 0.061(3) 0.056(3) 0.003(3) 0.003(2) -0.009(2)
F216 0.050(2) 0.126(4) 0.0659(17) 0.023(3) 0.0009(17) -0.034(2)
S221 0.0362(10) 0.0709(10) 0.0400(6) -0.0003(9) 0.0058(7) 0.0067(6)
C222 0.039(2) 0.052(4) 0.0343(19) 0.002(2) -0.0004(18) 0.0022(18)
C223 0.038(2) 0.060(3) 0.036(2) -0.001(2) 0.0042(18) 0.005(2)
C224 0.036(2) 0.072(4) 0.033(2) -0.006(3) -0.0013(18) 0.001(2)
C225 0.045(3) 0.070(4) 0.036(2) 0.000(2) -0.0013(19) 0.000(2)
C226 0.057(3) 0.126(5) 0.038(2) -0.016(3) 0.003(2) 0.010(3)
C227 0.082(5) 0.204(9) 0.044(3) -0.018(5) -0.016(3) 0.019(4)
C237 0.039(2) 0.068(3) 0.039(2) -0.002(2) 0.0002(18) 0.009(2)
O237 0.0525(19) 0.127(4) 0.039(2) -0.0064(19) -0.0044(18) 0.022(3)
C231 0.041(2) 0.061(3) 0.044(3) -0.001(2) 0.0021(18) 0.013(2)
C232 0.045(3) 0.056(3) 0.053(3) -0.008(2) -0.001(2) 0.002(2)
Cl22 0.0661(8) 0.0607(9) 0.1017(13) -0.0047(7) -0.0091(8) -0.0010(8)
C233 0.044(3) 0.071(4) 0.098(5) 0.003(3) -0.009(3) 0.012(3)
C234 0.041(3) 0.083(5) 0.166(9) -0.007(3) 0.007(4) 0.034(5)
C235 0.066(4) 0.065(5) 0.206(9) -0.015(3) 0.033(4) 0.041(7)
C236 0.057(3) 0.071(4) 0.129(7) 0.012(3) 0.029(3) 0.043(5)
C31 0.038(2) 0.042(3) 0.046(2) 0.003(2) 0.0000(18) 0.0006(19)
O31 0.040(2) 0.077(3) 0.0511(18) -0.0001(18) 0.0032(17) 0.0132(19)
N31 0.0347(19) 0.065(4) 0.0423(18) -0.0035(17) -0.0001(14) 0.009(2)
C311 0.033(2) 0.044(3) 0.044(2) -0.003(2) -0.0016(17) -0.0009(18)
C312 0.037(2) 0.053(5) 0.045(2) 0.000(2) 0.0047(18) 0.002(2)
F312 0.0557(15) 0.100(4) 0.0553(15) 0.027(2) 0.0127(12) 0.001(2)
C313 0.039(3) 0.057(7) 0.060(3) 0.004(2) -0.004(2) 0.006(3)
C314 0.054(3) 0.063(7) 0.055(3) -0.011(3) -0.017(2) 0.006(2)
C315 0.055(4) 0.081(4) 0.044(2) -0.008(5) -0.001(2) -0.013(2)
C316 0.055(4) 0.081(4) 0.044(2) -0.008(5) -0.001(2) -0.013(2)
F316 0.050(2) 0.126(4) 0.0659(17) 0.023(3) 0.0009(17) -0.034(2)
S321 0.0362(10) 0.0709(10) 0.0400(6) -0.0003(9) 0.0058(7) 0.0067(6)
C322 0.039(2) 0.052(4) 0.0343(19) 0.002(2) -0.0004(18) 0.0022(18)
C323 0.038(2) 0.060(3) 0.036(2) -0.001(2) 0.0042(18) 0.005(2)
C324 0.036(2) 0.072(4) 0.033(2) -0.006(3) -0.0013(18) 0.001(2)
C325 0.045(3) 0.070(4) 0.036(2) 0.000(2) -0.0013(19) 0.000(2)
C326 0.057(3) 0.126(5) 0.038(2) -0.016(3) 0.003(2) 0.010(3)
C327 0.082(5) 0.204(9) 0.044(3) -0.018(5) -0.016(3) 0.019(4)
C337 0.039(2) 0.068(3) 0.039(2) -0.002(2) 0.0002(18) 0.009(2)
O337 0.0525(19) 0.127(4) 0.039(2) -0.0064(19) -0.0044(18) 0.022(3)
C331 0.041(2) 0.061(3) 0.044(3) -0.001(2) 0.0021(18) 0.013(2)
C332 0.045(3) 0.056(3) 0.053(3) -0.008(2) -0.001(2) 0.002(2)
Cl32 0.0661(8) 0.0607(9) 0.1017(13) -0.0047(7) -0.0091(8) -0.0010(8)
C333 0.044(3) 0.071(4) 0.098(5) 0.003(3) -0.009(3) 0.012(3)
C334 0.041(3) 0.083(5) 0.166(9) -0.007(3) 0.007(4) 0.034(5)
C335 0.066(4) 0.065(5) 0.206(9) -0.015(3) 0.033(4) 0.041(7)
C336 0.057(3) 0.071(4) 0.129(7) 0.012(3) 0.029(3) 0.043(5)

loop_
_atom_type_symbol
_atom_type_description
_atom_type_scat_dispersion_real
_atom_type_scat_dispersion_imag
_atom_type_scat_source
C C 0.0181 0.0091 'International Tables Vol C Tables 4.2.6.8 and 6.1.1.4'
H H 0.0000 0.0000 'International Tables Vol C Tables 4.2.6.8 and 6.1.1.4'
N N 0.0311 0.0180 'International Tables Vol C Tables 4.2.6.8 and 6.1.1.4'
O O 0.0492 0.0322 'International Tables Vol C Tables 4.2.6.8 and 6.1.1.4'
F F 0.0727 0.0534 'International Tables Vol C Tables 4.2.6.8 and 6.1.1.4'
S S 0.3331 0.5567 'International Tables Vol C Tables 4.2.6.8 and 6.1.1.4'
Cl Cl 0.3639 0.7018 'International Tables Vol C Tables 4.2.6.8 and 6.1.1.4'

loop_
_geom_angle_atom_site_label_1
_geom_angle_atom_site_label_2
_geom_angle_atom_site_label_3
_geom_angle
O11 C11 N11 121.7(3)
O11 C11 C111 122.4(3)
N11 C11 C111 115.8(3)
C11 N11 C122 125.0(3)
C11 N11 H11 117.5
C122 N11 H11 117.5
C116 C111 C112 114.7(3)
C116 C111 C11 124.7(3)
C112 C111 C11 120.6(3)
F112 C112 C113 118.4(4)
F112 C112 C111 118.5(3)
C113 C112 C111 123.1(4)
C114 C113 C112 119.0(4)
C114 C113 H113 120.5
C112 C113 H113 120.5
C113 C114 C115 120.7(4)
C113 C114 H114 119.6
C115 C114 H114 119.6
C116 C115 C114 118.2(4)
C116 C115 H115 120.9
C114 C115 H115 120.9
F116 C116 C115 118.1(4)
F116 C116 C111 117.6(3)
C115 C116 C111 124.3(4)
C122 S121 C125 91.36(17)
N11 C122 C123 124.5(3)
N11 C122 S121 123.2(3)
C123 C122 S121 112.3(3)
C122 C123 C124 110.6(3)
C122 C123 C137 123.2(3)
C124 C123 C137 126.2(3)
C125 C124 C123 114.0(3)
C125 C124 H124 123.0
C123 C124 H124 123.0
C124 C125 C126 128.9(4)
C124 C125 S121 111.8(3)
C126 C125 S121 119.4(3)
C127 C126 C125 113.0(3)
C127 C126 H12A 109.0
C125 C126 H12A 109.0
C127 C126 H12B 109.0
C125 C126 H12B 109.0
H12A C126 H12B 107.8
C126 C127 H12C 109.5
C126 C127 H12D 109.5
H12C C127 H12D 109.5
C126 C127 H12E 109.5
H12C C127 H12E 109.5
H12D C127 H12E 109.5
O137 C137 C123 123.6(3)
O137 C137 C131 120.1(3)
C123 C137 C131 116.3(3)
C132 C131 C136 117.7(4)
C132 C131 C137 122.5(4)
C136 C131 C137 119.7(4)
C131 C132 C133 121.8(5)
C131 C132 Cl12 119.8(4)
C133 C132 Cl12 118.4(4)
C134 C133 C132 119.3(5)
C134 C133 H133 120.4
C132 C133 H133 120.4
C133 C134 C135 120.5(5)
C133 C134 H134 119.8
C135 C134 H134 119.8
C136 C135 C134 120.9(5)
C136 C135 H135 119.6
C134 C135 H135 119.6
C135 C136 C131 119.7(4)
C135 C136 H136 120.2
C131 C136 H136 120.2
O21 C21 N21 122.3(4)
O21 C21 C211 122.2(4)
N21 C21 C211 115.5(3)
C21 N21 C222 124.4(4)
C21 N21 H21 117.8
C222 N21 H21 117.8
C216 C211 C212 115.3(4)
C216 C211 C21 124.5(4)
C212 C211 C21 120.1(3)
F212 C212 C213 118.0(4)
F212 C212 C211 119.0(3)
C213 C212 C211 122.9(4)
C214 C213 C212 118.8(4)
C214 C213 H213 120.6
C212 C213 H213 120.6
C213 C214 C215 121.0(4)
C213 C214 H214 119.5
C215 C214 H214 119.5
C216 C215 C214 117.4(4)
C216 C215 H215 121.3
C214 C215 H215 121.3
F216 C216 C211 117.5(4)
F216 C216 C215 118.0(4)
C211 C216 C215 124.5(4)
C222 S221 C225 91.04(19)
C223 C222 N21 124.0(3)
C223 C222 S221 113.0(3)
N21 C222 S221 122.8(3)
C222 C223 C224 110.5(3)
C222 C223 C237 123.8(4)
C224 C223 C237 125.8(4)
C225 C224 C223 114.3(4)
C225 C224 H224 122.9
C223 C224 H224 122.9
C224 C225 C226 129.8(4)
C224 C225 S221 111.2(3)
C226 C225 S221 119.0(3)
C227 C226 C225 114.5(4)
C227 C226 H22A 108.6
C225 C226 H22A 108.6
C227 C226 H22B 108.6
C225 C226 H22B 108.6
H22A C226 H22B 107.6
C226 C227 H22C 109.5
C226 C227 H22D 109.5
H22C C227 H22D 109.5
C226 C227 H22E 109.5
H22C C227 H22E 109.5
H22D C227 H22E 109.5
O237 C237 C223 122.7(4)
O237 C237 C231 118.2(4)
C223 C237 C231 119.0(3)
C232 C231 C236 117.1(4)
C232 C231 C237 124.4(4)
C236 C231 C237 118.4(4)
C231 C232 C233 121.5(5)
C231 C232 Cl22 120.5(3)
C233 C232 Cl22 117.9(4)
C234 C233 C232 119.7(5)
C234 C233 H233 120.1
C232 C233 H233 120.1
C233 C234 C235 120.2(5)
C233 C234 H234 119.9
C235 C234 H234 119.9
C234 C235 C236 120.0(6)
C234 C235 H235 120.0
C236 C235 H235 120.0
C235 C236 C231 121.3(5)
C235 C236 H236 119.4
C231 C236 H236 119.4
O31 C31 N31 122.0(9)
O31 C31 C311 122.1(9)
N31 C31 C311 115.5(8)
C31 N31 C322 124.4(10)
C31 N31 H31 117.8
C322 N31 H31 117.8
C316 C311 C312 115.3(6)
C316 C311 C31 124.5(8)
C312 C311 C31 120.1(8)
F312 C312 C313 117.9(10)
F312 C312 C311 118.9(10)
C313 C312 C311 122.9(7)
C314 C313 C312 118.8(8)
C314 C313 H313 120.6
C312 C313 H313 120.6
C313 C314 C315 121.0(9)
C313 C314 H314 119.5
C315 C314 H314 119.5
C316 C315 C314 117.4(9)
C316 C315 H315 121.3
C314 C315 H315 121.3
F316 C316 C311 117.3(10)
F316 C316 C315 117.8(10)
C311 C316 C315 124.4(7)
C322 S321 C325 91.1(4)
C323 C322 N31 124.1(8)
C323 C322 S321 112.9(7)
N31 C322 S321 122.8(7)
C322 C323 C324 110.3(7)
C322 C323 C337 123.7(10)
C324 C323 C337 125.8(9)
C325 C324 C323 114.4(6)
C325 C324 H324 122.8
C323 C324 H324 122.8
C324 C325 C326 129.4(10)
C324 C325 S321 111.0(5)
C326 C325 S321 118.6(8)
C327 C326 C325 114.1(9)
C327 C326 H32A 108.7
C325 C326 H32A 108.7
C327 C326 H32B 108.7
C325 C326 H32B 108.7
H32A C326 H32B 107.6
C326 C327 H32C 109.5
C326 C327 H32D 109.5
H32C C327 H32D 109.5
C326 C327 H32E 109.5
H32C C327 H32E 109.5
H32D C327 H32E 109.5
O337 C337 C323 122.6(12)
O337 C337 C331 118.0(9)
C323 C337 C331 118.9(9)
C332 C331 C336 117.1(9)
C332 C331 C337 124.2(9)
C336 C331 C337 118.4(8)
C331 C332 C333 121.3(8)
C331 C332 Cl32 120.0(8)
C333 C332 Cl32 117.6(8)
C334 C333 C332 119.8(9)
C334 C333 H333 120.1
C332 C333 H333 120.1
C333 C334 C335 120.3(9)
C333 C334 H334 119.9
C335 C334 H334 119.9
C334 C335 C336 119.8(10)
C334 C335 H335 120.1
C336 C335 H335 120.1
C335 C336 C331 121.1(11)
C335 C336 H336 119.5
C331 C336 H336 119.5

loop_
_geom_bond_atom_site_label_1
_geom_bond_atom_site_label_2
_geom_bond_distance
C11 O11 1.215(4)
C11 N11 1.354(4)
C11 C111 1.493(5)
N11 C122 1.381(4)
N11 H11 0.8600
C111 C116 1.376(5)
C111 C112 1.391(5)
C112 F112 1.345(5)
C112 C113 1.371(6)
C113 C114 1.364(6)
C113 H113 0.9300
C114 C115 1.374(6)
C114 H114 0.9300
C115 C116 1.369(6)
C115 H115 0.9300
C116 F116 1.350(4)
S121 C122 1.716(3)
S121 C125 1.730(4)
C122 C123 1.384(5)
C123 C124 1.433(5)
C123 C137 1.448(5)
C124 C125 1.339(5)
C124 H124 0.9300
C125 C126 1.513(5)
C126 C127 1.499(6)
C126 H12A 0.9700
C126 H12B 0.9700
C127 H12C 0.9600
C127 H12D 0.9600
C127 H12E 0.9600
C137 O137 1.218(4)
C137 C131 1.518(5)
C131 C132 1.361(6)
C131 C136 1.432(6)
C132 C133 1.387(6)
C132 Cl12 1.736(5)
C133 C134 1.346(7)
C133 H133 0.9300
C134 C135 1.388(7)
C134 H134 0.9300
C135 C136 1.341(6)
C135 H135 0.9300
C136 H136 0.9300
C21 O21 1.217(5)
C21 N21 1.360(5)
C21 C211 1.497(5)
N21 C222 1.395(5)
N21 H21 0.8600
C211 C216 1.369(5)
C211 C212 1.385(5)
C212 F212 1.336(4)
C212 C213 1.373(5)
C213 C214 1.370(6)
C213 H213 0.9300
C214 C215 1.378(7)
C214 H214 0.9300
C215 C216 1.376(6)
C215 H215 0.9300
C216 F216 1.359(5)
S221 C222 1.714(4)
S221 C225 1.740(4)
C222 C223 1.374(5)
C223 C224 1.430(5)
C223 C237 1.443(5)
C224 C225 1.346(6)
C224 H224 0.9300
C225 C226 1.507(6)
C226 C227 1.452(7)
C226 H22A 0.9700
C226 H22B 0.9700
C227 H22C 0.9600
C227 H22D 0.9600
C227 H22E 0.9600
C237 O237 1.228(5)
C237 C231 1.505(5)
C231 C232 1.372(6)
C231 C236 1.383(7)
C232 C233 1.386(6)
C232 Cl22 1.732(5)
C233 C234 1.350(8)
C233 H233 0.9300
C234 C235 1.359(8)
C234 H234 0.9300
C235 C236 1.375(7)
C235 H235 0.9300
C236 H236 0.9300
C31 O31 1.218(7)
C31 N31 1.360(7)
C31 C311 1.498(7)
N31 C322 1.395(6)
N31 H31 0.8600
C311 C316 1.369(7)
C311 C312 1.385(7)
C312 F312 1.337(7)
C312 C313 1.374(7)
C313 C314 1.370(8)
C313 H313 0.9300
C314 C315 1.377(8)
C314 H314 0.9300
C315 C316 1.376(7)
C315 H315 0.9300
C316 F316 1.360(7)
S321 C322 1.714(6)
S321 C325 1.740(6)
C322 C323 1.374(7)
C323 C324 1.431(7)
C323 C337 1.443(7)
C324 C325 1.346(7)
C324 H324 0.9300
C325 C326 1.509(7)
C326 C327 1.453(8)
C326 H32A 0.9700
C326 H32B 0.9700
C327 H32C 0.9700
C327 H32D 0.9600
C327 H32E 0.9600
C337 O337 1.229(7)
C337 C331 1.505(7)
C331 C332 1.373(7)
C331 C336 1.383(8)
C332 C333 1.386(8)
C332 Cl32 1.733(7)
C333 C334 1.350(9)
C333 H333 0.9300
C334 C335 1.360(9)
C334 H334 0.9300
C335 C336 1.375(8)
C335 H335 0.9300
C336 H336 0.9300

loop_
_geom_hbond_atom_site_label_D
_geom_hbond_atom_site_label_H
_geom_hbond_atom_site_label_A
_geom_hbond_site_symmetry_A
_geom_hbond_distance_DH
_geom_hbond_distance_HA
_geom_hbond_distance_DA
_geom_hbond_angle_DHA
_geom_hbond_publ_flag
N11 H11 O137 . 0.86 2.13 2.753(4) 129 no
N21 H21 O237 . 0.86 2.10 2.733(11) 129 no
N31 H31 O337 . 0.86 2.22 2.76(11) 121 no
N31 H31 O11 . 0.86 2.60 3.28(10) 137 no
C114 H114 O337 6_565 0.93 2.50 3.33(5) 150 no
C214 H214 O137 6_566 0.93 2.59 3.407(6) 146 no
C314 H314 O137 6_566 0.93 2.58 3.42(4) 150 no

loop_
_geom_torsion_atom_site_label_1
_geom_torsion_atom_site_label_2
_geom_torsion_atom_site_label_3
_geom_torsion_atom_site_label_4
_geom_torsion
O11 C11 N11 C122 3.8(7)
C111 C11 N11 C122 -174.5(4)
O11 C11 C111 C116 136.9(5)
N11 C11 C111 C116 -44.8(6)
O11 C11 C111 C112 -41.1(6)
N11 C11 C111 C112 137.2(4)
C116 C111 C112 F112 178.2(4)
C11 C111 C112 F112 -3.6(6)
C116 C111 C112 C113 0.8(6)
C11 C111 C112 C113 179.0(4)
F112 C112 C113 C114 -178.8(4)
C111 C112 C113 C114 -1.3(7)
C112 C113 C114 C115 0.7(7)
C113 C114 C115 C116 0.3(7)
C114 C115 C116 F116 -179.7(4)
C114 C115 C116 C111 -0.9(7)
C112 C111 C116 F116 179.2(4)
C11 C111 C116 F116 1.1(6)
C112 C111 C116 C115 0.4(7)
C11 C111 C116 C115 -177.7(4)
C11 N11 C122 C123 -179.4(4)
C11 N11 C122 S121 3.0(6)
C125 S121 C122 N11 177.2(4)
C125 S121 C122 C123 -0.7(3)
N11 C122 C123 C124 -177.3(4)
S121 C122 C123 C124 0.6(5)
N11 C122 C123 C137 4.1(7)
S121 C122 C123 C137 -178.0(3)
C122 C123 C124 C125 -0.2(5)
C137 C123 C124 C125 178.4(4)
C123 C124 C125 C126 179.8(4)
C123 C124 C125 S121 -0.3(5)
C122 S121 C125 C124 0.6(4)
C122 S121 C125 C126 -179.6(4)
C124 C125 C126 C127 -19.6(7)
S121 C125 C126 C127 160.5(4)
C122 C123 C137 O137 0.6(7)
C124 C123 C137 O137 -177.7(4)
C122 C123 C137 C131 -178.2(4)
C124 C123 C137 C131 3.5(6)
O137 C137 C131 C132 70.4(6)
C123 C137 C131 C132 -110.7(5)
O137 C137 C131 C136 -107.0(5)
C123 C137 C131 C136 71.8(5)
C136 C131 C132 C133 1.7(7)
C137 C131 C132 C133 -175.8(4)
C136 C131 C132 Cl12 -175.8(3)
C137 C131 C132 Cl12 6.7(6)
C131 C132 C133 C134 1.2(8)
Cl12 C132 C133 C134 178.8(4)
C132 C133 C134 C135 -3.7(8)
C133 C134 C135 C136 3.1(8)
C134 C135 C136 C131 -0.1(7)
C132 C131 C136 C135 -2.3(6)
C137 C131 C136 C135 175.3(4)
O21 C21 N21 C222 4.2(10)
C211 C21 N21 C222 -174.3(6)
O21 C21 C211 C216 132.4(8)
N21 C21 C211 C216 -49.1(10)
O21 C21 C211 C212 -44.0(9)
N21 C21 C211 C212 134.6(7)
C216 C211 C212 F212 177.9(7)
C21 C211 C212 F212 -5.5(11)
C216 C211 C212 C213 0.6(12)
C21 C211 C212 C213 177.2(7)
F212 C212 C213 C214 -177.7(11)
C211 C212 C213 C214 -0.3(14)
C212 C213 C214 C215 -0.9(18)
C213 C214 C215 C216 2(2)
C212 C211 C216 F216 179.3(8)
C21 C211 C216 F216 2.7(11)
C212 C211 C216 C215 0.5(12)
C21 C211 C216 C215 -176.0(9)
C214 C215 C216 F216 179.5(13)
C214 C215 C216 C211 -1.7(17)
C21 N21 C222 C223 -179.5(9)
C21 N21 C222 S221 4.5(11)
C225 S221 C222 C223 -0.5(7)
C225 S221 C222 N21 175.9(7)
N21 C222 C223 C224 -175.6(8)
S221 C222 C223 C224 0.7(10)
N21 C222 C223 C237 4.3(14)
S221 C222 C223 C237 -179.3(8)
C222 C223 C224 C225 -0.7(10)
C237 C223 C224 C225 179.4(8)
C223 C224 C225 C226 -178.9(7)
C223 C224 C225 S221 0.3(8)
C222 S221 C225 C224 0.1(6)
C222 S221 C225 C226 179.4(6)
C224 C225 C226 C227 4.8(10)
S221 C225 C226 C227 -174.4(6)
C222 C223 C237 O237 -3.8(16)
C224 C223 C237 O237 176.1(14)
C222 C223 C237 C231 -179.3(8)
C224 C223 C237 C231 0.7(12)
O237 C237 C231 C232 114.4(12)
C223 C237 C231 C232 -70.0(7)
O237 C237 C231 C236 -65.0(14)
C223 C237 C231 C236 110.6(10)
C236 C231 C232 C233 1.2(10)
C237 C231 C232 C233 -178.2(4)
C236 C231 C232 Cl22 -179.7(8)
C237 C231 C232 Cl22 0.8(6)
C231 C232 C233 C234 -1.6(9)
Cl22 C232 C233 C234 179.4(6)
C232 C233 C234 C235 1.7(16)
C233 C234 C235 C236 -2(2)
C234 C235 C236 C231 1(2)
C232 C231 C236 C235 -1.1(15)
C237 C231 C236 C235 178.4(10)
O31 C31 N31 C322 -1(11)
C311 C31 N31 C322 172(6)
O31 C31 C311 C316 122(9)
N31 C31 C311 C316 -51(10)
O31 C31 C311 C312 -60(8)
N31 C31 C311 C312 127(8)
C316 C311 C312 F312 -175(9)
C31 C311 C312 F312 7(11)
C316 C311 C312 C313 -2(13)
C31 C311 C312 C313 180(9)
F312 C312 C313 C314 173(14)
C311 C312 C313 C314 0(17)
C312 C313 C314 C315 0E1(2)
C313 C314 C315 C316 -1E1(3)
C312 C311 C316 F316 -171(9)
C31 C311 C316 F316 7(11)
C312 C311 C316 C315 1(13)
C31 C311 C316 C315 179(10)
C314 C315 C316 F316 174(16)
C314 C315 C316 C311 0E1(2)
C31 N31 C322 C323 -159(11)
C31 N31 C322 S321 16(11)
C325 S321 C322 C323 -6(8)
C325 S321 C322 N31 179(8)
N31 C322 C323 C324 -179(9)
S321 C322 C323 C324 6(11)
N31 C322 C323 C337 -4(15)
S321 C322 C323 C337 -179(9)
C322 C323 C324 C325 -3(12)
C337 C323 C324 C325 -178(8)
C323 C324 C325 C326 167(7)
C323 C324 C325 S321 -1(9)
C322 S321 C325 C324 4(6)
C322 S321 C325 C326 -166(5)
C324 C325 C326 C327 -63(7)
S321 C325 C326 C327 105(5)
C322 C323 C337 O337 16(16)
C324 C323 C337 O337 -169(16)
C322 C323 C337 C331 -172(8)
C324 C323 C337 C331 2(13)
O337 C337 C331 C332 97(13)
C323 C337 C331 C332 -75(6)
O337 C337 C331 C336 -77(16)
C323 C337 C331 C336 111(11)
C336 C331 C332 C333 -4(10)
C337 C331 C332 C333 -177(4)
C336 C331 C332 Cl32 164(10)
C337 C331 C332 Cl32 -10(5)
C331 C332 C333 C334 -3(11)
Cl32 C332 C333 C334 -171(8)
C332 C333 C334 C335 1E1(2)
C333 C334 C335 C336 0E1(3)
C334 C335 C336 C331 -1E1(2)
C332 C331 C336 C335 9(15)
C337 C331 C336 C335 -177(11)

_cod_database_fobs_code 2020954
